data_4128599
loop_
_publ_author_name
'Willig, Felix'
'Lang, Johannes'
'Hans, Andreas C.'
'Ringenberg, Mark R.'
'Pfeffer, Daniel'
'Frey, Wolfgang'
'Peters, Ren\'e'

_publ_section_title
;
 Polyfunctional Imidazolium Aryloxide Betaine/Lewis Acid Catalysts as
 Tools for the Asymmetric Synthesis of Disfavored Diastereomers.
;
_journal_issue 30
_journal_name_full 'Journal of the American Chemical Society'
_journal_page_first 12029
_journal_page_last 12043
_journal_paper_doi 10.1021/jacs.9b04902
_journal_volume 141
_journal_year 2019
_chemical_absolute_configuration ad
_chemical_formula_moiety 'C16 H23 N O3'
_chemical_formula_sum 'C16 H23 N O3'
_chemical_formula_weight 277.35
_space_group_IT_number 19
_space_group_name_Hall 'P 2ac 2ab'
_space_group_name_H-M_alt 'P 21 21 21'
_symmetry_cell_setting orthorhombic
_symmetry_space_group_name_Hall 'P 2ac 2ab'
_symmetry_space_group_name_H-M 'P 21 21 21'
_atom_sites_solution_hydrogens geom
_atom_sites_solution_primary direct
_atom_sites_solution_secondary difmap
_audit_creation_method SHELXL-97
_cell_angle_alpha 90.00
_cell_angle_beta 90.00
_cell_angle_gamma 90.00
_cell_formula_units_Z 4
_cell_length_a 7.7728(4)
_cell_length_b 10.0844(4)
_cell_length_c 19.1537(9)
_cell_measurement_reflns_used 2442
_cell_measurement_temperature 130(2)
_cell_measurement_theta_max 65.99
_cell_measurement_theta_min 4.62
_cell_volume 1501.34(12)
_computing_cell_refinement 'Bruker APEXII Software Suite, 2008'
_computing_data_collection 'Bruker APEXII Software Suite, 2008'
_computing_data_reduction 'Bruker APEXII Software Suite, 2008'
_computing_molecular_graphics 'SHELXTL-plus, XP (Sheldrick, 1991)'
_computing_structure_refinement 'SHELXL-97 (Sheldrick, 1997)'
_computing_structure_solution 'SHELXS-97 (Sheldrick, 1990)'
_diffrn_ambient_temperature 130(2)
_diffrn_measured_fraction_theta_full 0.981
_diffrn_measured_fraction_theta_max 0.981
_diffrn_measurement_device_type 'Bruker Kappa APEXII Duo'
_diffrn_measurement_method 'Omega + Phi Scans'
_diffrn_radiation_monochromator Triumph
_diffrn_radiation_source I\mS
_diffrn_radiation_type CuK\a
_diffrn_radiation_wavelength 1.54178
_diffrn_reflns_av_R_equivalents 0.0326
_diffrn_reflns_av_sigmaI/netI 0.0220
_diffrn_reflns_limit_h_max 8
_diffrn_reflns_limit_h_min -9
_diffrn_reflns_limit_k_max 11
_diffrn_reflns_limit_k_min -9
_diffrn_reflns_limit_l_max 22
_diffrn_reflns_limit_l_min -21
_diffrn_reflns_number 13512
_diffrn_reflns_theta_full 65.99
_diffrn_reflns_theta_max 65.99
_diffrn_reflns_theta_min 4.62
_diffrn_standards_decay_% 0
_diffrn_standards_interval_count 0
_diffrn_standards_number 0
_exptl_absorpt_coefficient_mu 0.676
_exptl_absorpt_correction_T_max 0.9454
_exptl_absorpt_correction_T_min 0.6673
_exptl_absorpt_correction_type multi-scan
_exptl_absorpt_process_details 'Blessing, 1995'
_exptl_crystal_colour colourless
_exptl_crystal_density_diffrn 1.227
_exptl_crystal_density_method 'not measured'
_exptl_crystal_description block
_exptl_crystal_F_000 600
_exptl_crystal_size_max 0.25
_exptl_crystal_size_mid 0.18
_exptl_crystal_size_min 0.08
_refine_diff_density_max 0.144
_refine_diff_density_min -0.102
_refine_diff_density_rms 0.024
_refine_ls_abs_structure_details 'Flack H D (1983), Acta Cryst. A39, 876-881'
_refine_ls_abs_structure_Flack 0.07(15)
_refine_ls_extinction_coef 0.0021(3)
_refine_ls_extinction_expression Fc^*^=kFc[1+0.001xFc^2^\l^3^/sin(2\q)]^-1/4^
_refine_ls_extinction_method SHELXL
_refine_ls_goodness_of_fit_ref 1.028
_refine_ls_hydrogen_treatment mixed
_refine_ls_matrix_type full
_refine_ls_number_parameters 195
_refine_ls_number_reflns 2563
_refine_ls_number_restraints 0
_refine_ls_restrained_S_all 1.028
_refine_ls_R_factor_all 0.0259
_refine_ls_R_factor_gt 0.0242
_refine_ls_shift/su_max 0.001
_refine_ls_shift/su_mean 0.000
_refine_ls_structure_factor_coef Fsqd
_refine_ls_weighting_details 'calc w=1/[\s^2^(Fo^2^)+(0.0367P)^2^+0.1388P] where P=(Fo^2^+2Fc^2^)/3'
_refine_ls_weighting_scheme calc
_refine_ls_wR_factor_gt 0.0633
_refine_ls_wR_factor_ref 0.0642
_reflns_number_gt 2442
_reflns_number_total 2563
_reflns_threshold_expression >2sigma(I)
_cod_data_source_file ja9b04902_si_016.cif
_cod_data_source_block s2648lc
_cod_database_code 4128599

loop_
_symmetry_equiv_pos_as_xyz
'x, y, z'
'-x+1/2, -y, z+1/2'
'-x, y+1/2, -z+1/2'
'x+1/2, -y+1/2, -z'

loop_
_atom_site_label
_atom_site_type_symbol
_atom_site_fract_x
_atom_site_fract_y
_atom_site_fract_z
_atom_site_U_iso_or_equiv
_atom_site_adp_type
_atom_site_occupancy
_atom_site_symmetry_multiplicity
_atom_site_calc_flag
_atom_site_refinement_flags
O1 O 0.96242(11) 1.15883(8) 0.94583(5) 0.0251(2) Uani 1 1 d .
H1 H 1.068(3) 1.1426(16) 0.9586(9) 0.050(5) Uiso 1 1 d .
C1 C 0.72416(15) 1.08790(11) 0.87550(6) 0.0218(3) Uani 1 1 d .
N1 N 0.30211(13) 1.10426(11) 0.98432(6) 0.0275(3) Uani 1 1 d .
H1A H 0.307(2) 1.0260(18) 1.0093(9) 0.046(5) Uiso 1 1 d .
H1B H 0.338(2) 1.1660(16) 1.0105(8) 0.037(4) Uiso 1 1 d .
O2 O 0.56538(12) 0.99507(9) 0.77768(5) 0.0375(2) Uani 1 1 d .
C2 C 0.91861(15) 1.07178(11) 0.89002(6) 0.0215(3) Uani 1 1 d .
H2 H 0.9495 0.9777 0.9008 0.026 Uiso 1 1 calc R
O3 O 0.73320(11) 0.86076(8) 0.84070(4) 0.0252(2) Uani 1 1 d .
C3 C 0.99875(17) 1.11815(12) 0.82209(7) 0.0298(3) Uani 1 1 d .
H3A H 0.9890 1.0491 0.7856 0.036 Uiso 1 1 calc R
H3B H 1.1217 1.1406 0.8287 0.036 Uiso 1 1 calc R
C4 C 0.89416(18) 1.24137(15) 0.80254(8) 0.0390(3) Uani 1 1 d .
H4A H 0.8811 1.2480 0.7512 0.047 Uiso 1 1 calc R
H4B H 0.9515 1.3227 0.8198 0.047 Uiso 1 1 calc R
C5 C 0.71726(16) 1.22350(12) 0.83789(7) 0.0283(3) Uani 1 1 d .
H5A H 0.6242 1.2243 0.8026 0.034 Uiso 1 1 calc R
H5B H 0.6960 1.2957 0.8718 0.034 Uiso 1 1 calc R
C6 C 0.60980(14) 1.08514(11) 0.94247(6) 0.0214(3) Uani 1 1 d .
H6 H 0.6376 1.1684 0.9685 0.026 Uiso 1 1 calc R
C7 C 0.41680(15) 1.09494(12) 0.92374(6) 0.0253(3) Uani 1 1 d .
H7A H 0.3991 1.1739 0.8939 0.030 Uiso 1 1 calc R
H7B H 0.3843 1.0159 0.8960 0.030 Uiso 1 1 calc R
C8 C 0.66563(15) 0.97912(12) 0.82500(7) 0.0239(3) Uani 1 1 d .
C9 C 0.66845(16) 0.74762(13) 0.80152(7) 0.0291(3) Uani 1 1 d .
H9A H 0.7063 0.7531 0.7522 0.035 Uiso 1 1 calc R
H9B H 0.5411 0.7464 0.8025 0.035 Uiso 1 1 calc R
C10 C 0.73832(18) 0.62491(12) 0.83480(8) 0.0346(3) Uani 1 1 d .
H10A H 0.6977 0.6194 0.8831 0.052 Uiso 1 1 calc R
H10B H 0.8643 0.6279 0.8343 0.052 Uiso 1 1 calc R
H10C H 0.6988 0.5470 0.8088 0.052 Uiso 1 1 calc R
C11 C 0.64235(13) 0.97263(12) 0.99341(6) 0.0218(3) Uani 1 1 d .
C12 C 0.72904(15) 0.99687(12) 1.05554(7) 0.0279(3) Uani 1 1 d .
H12 H 0.7741 1.0828 1.0644 0.033 Uiso 1 1 calc R
C13 C 0.75099(18) 0.89730(14) 1.10514(7) 0.0352(3) Uani 1 1 d .
H13 H 0.8114 0.9155 1.1472 0.042 Uiso 1 1 calc R
C14 C 0.68477(17) 0.77172(14) 1.09324(8) 0.0360(3) Uani 1 1 d .
H14 H 0.6985 0.7038 1.1271 0.043 Uiso 1 1 calc R
C15 C 0.59867(19) 0.74630(13) 1.03166(7) 0.0347(3) Uani 1 1 d .
H15 H 0.5541 0.6602 1.0228 0.042 Uiso 1 1 calc R
C16 C 0.57713(16) 0.84582(12) 0.98278(7) 0.0270(3) Uani 1 1 d .
H16 H 0.5163 0.8271 0.9409 0.032 Uiso 1 1 calc R

loop_
_atom_site_aniso_label
_atom_site_aniso_U_11
_atom_site_aniso_U_22
_atom_site_aniso_U_33
_atom_site_aniso_U_23
_atom_site_aniso_U_13
_atom_site_aniso_U_12
O1 0.0173(4) 0.0303(4) 0.0278(5) -0.0059(4) -0.0035(4) 0.0018(3)
C1 0.0190(6) 0.0246(5) 0.0218(6) 0.0009(5) -0.0035(5) 0.0013(5)
N1 0.0176(5) 0.0296(6) 0.0353(7) -0.0051(5) 0.0003(4) 0.0009(4)
O2 0.0393(5) 0.0428(5) 0.0305(5) -0.0036(4) -0.0165(4) 0.0056(4)
C2 0.0176(6) 0.0246(5) 0.0224(6) -0.0013(5) -0.0018(5) 0.0014(4)
O3 0.0245(4) 0.0258(4) 0.0253(5) -0.0036(3) -0.0047(4) -0.0002(3)
C3 0.0234(6) 0.0398(7) 0.0262(7) 0.0024(6) 0.0013(5) -0.0028(5)
C4 0.0356(7) 0.0443(8) 0.0371(8) 0.0155(6) -0.0003(7) -0.0020(6)
C5 0.0274(7) 0.0281(6) 0.0293(7) 0.0058(5) -0.0062(6) 0.0016(5)
C6 0.0178(6) 0.0212(5) 0.0251(6) -0.0016(5) -0.0016(5) 0.0001(4)
C7 0.0183(6) 0.0284(6) 0.0292(7) -0.0031(5) -0.0038(5) 0.0023(5)
C8 0.0202(6) 0.0314(6) 0.0201(6) 0.0002(5) 0.0003(5) 0.0011(5)
C9 0.0278(7) 0.0324(6) 0.0270(7) -0.0095(6) -0.0007(5) -0.0029(5)
C10 0.0346(7) 0.0294(6) 0.0399(8) -0.0091(6) -0.0036(7) -0.0028(5)
C11 0.0133(5) 0.0277(6) 0.0246(7) 0.0002(5) 0.0042(5) 0.0030(4)
C12 0.0219(6) 0.0343(7) 0.0276(7) -0.0003(6) -0.0004(5) 0.0022(5)
C13 0.0276(7) 0.0527(8) 0.0252(7) 0.0038(6) 0.0004(6) 0.0100(6)
C14 0.0357(7) 0.0398(7) 0.0326(8) 0.0121(6) 0.0120(6) 0.0136(6)
C15 0.0376(8) 0.0297(6) 0.0366(8) 0.0040(6) 0.0144(6) 0.0014(6)
C16 0.0245(6) 0.0290(6) 0.0274(7) -0.0003(5) 0.0055(5) -0.0010(5)

loop_
_atom_type_symbol
_atom_type_description
_atom_type_scat_dispersion_real
_atom_type_scat_dispersion_imag
_atom_type_scat_source
C C 0.0181 0.0091 'International Tables Vol C Tables 4.2.6.8 and 6.1.1.4'
H H 0.0000 0.0000 'International Tables Vol C Tables 4.2.6.8 and 6.1.1.4'
N N 0.0311 0.0180 'International Tables Vol C Tables 4.2.6.8 and 6.1.1.4'
O O 0.0492 0.0322 'International Tables Vol C Tables 4.2.6.8 and 6.1.1.4'

loop_
_geom_angle_atom_site_label_1
_geom_angle_atom_site_label_2
_geom_angle_atom_site_label_3
_geom_angle
C2 O1 H1 108.6(11)
C8 C1 C2 109.19(10)
C8 C1 C5 109.19(9)
C2 C1 C5 102.17(9)
C8 C1 C6 109.70(9)
C2 C1 C6 114.03(9)
C5 C1 C6 112.26(10)
C7 N1 H1A 109.2(10)
C7 N1 H1B 108.4(11)
H1A N1 H1B 107.9(14)
O1 C2 C3 110.83(9)
O1 C2 C1 107.70(9)
C3 C2 C1 102.41(9)
O1 C2 H2 111.8
C3 C2 H2 111.8
C1 C2 H2 111.8
C8 O3 C9 116.60(9)
C2 C3 C4 104.01(11)
C2 C3 H3A 111.0
C4 C3 H3A 111.0
C2 C3 H3B 111.0
C4 C3 H3B 111.0
H3A C3 H3B 109.0
C3 C4 C5 105.72(11)
C3 C4 H4A 110.6
C5 C4 H4A 110.6
C3 C4 H4B 110.6
C5 C4 H4B 110.6
H4A C4 H4B 108.7
C4 C5 C1 106.07(10)
C4 C5 H5A 110.5
C1 C5 H5A 110.5
C4 C5 H5B 110.5
C1 C5 H5B 110.5
H5A C5 H5B 108.7
C11 C6 C7 111.03(10)
C11 C6 C1 116.53(9)
C7 C6 C1 111.15(10)
C11 C6 H6 105.8
C7 C6 H6 105.8
C1 C6 H6 105.8
N1 C7 C6 114.23(10)
N1 C7 H7A 108.7
C6 C7 H7A 108.7
N1 C7 H7B 108.7
C6 C7 H7B 108.7
H7A C7 H7B 107.6
O2 C8 O3 122.77(11)
O2 C8 C1 124.82(11)
O3 C8 C1 112.36(10)
O3 C9 C10 107.67(10)
O3 C9 H9A 110.2
C10 C9 H9A 110.2
O3 C9 H9B 110.2
C10 C9 H9B 110.2
H9A C9 H9B 108.5
C9 C10 H10A 109.5
C9 C10 H10B 109.5
H10A C10 H10B 109.5
C9 C10 H10C 109.5
H10A C10 H10C 109.5
H10B C10 H10C 109.5
C12 C11 C16 117.65(12)
C12 C11 C6 120.00(11)
C16 C11 C6 122.18(11)
C11 C12 C13 121.12(12)
C11 C12 H12 119.4
C13 C12 H12 119.4
C14 C13 C12 120.08(13)
C14 C13 H13 120.0
C12 C13 H13 120.0
C15 C14 C13 119.36(13)
C15 C14 H14 120.3
C13 C14 H14 120.3
C14 C15 C16 120.17(12)
C14 C15 H15 119.9
C16 C15 H15 119.9
C15 C16 C11 121.62(12)
C15 C16 H16 119.2
C11 C16 H16 119.2

loop_
_geom_bond_atom_site_label_1
_geom_bond_atom_site_label_2
_geom_bond_distance
O1 C2 1.4245(14)
O1 H1 0.870(19)
C1 C8 1.5316(17)
C1 C2 1.5454(16)
C1 C5 1.5466(16)
C1 C6 1.5608(17)
N1 C7 1.4663(17)
N1 H1A 0.923(18)
N1 H1B 0.847(17)
O2 C8 1.2061(15)
C2 C3 1.5165(17)
C2 H2 1.0000
O3 C8 1.3382(15)
O3 C9 1.4555(15)
C3 C4 1.5314(19)
C3 H3A 0.9900
C3 H3B 0.9900
C4 C5 1.5433(19)
C4 H4A 0.9900
C4 H4B 0.9900
C5 H5A 0.9900
C5 H5B 0.9900
C6 C11 1.5176(16)
C6 C7 1.5457(16)
C6 H6 1.0000
C7 H7A 0.9900
C7 H7B 0.9900
C9 C10 1.4941(19)
C9 H9A 0.9900
C9 H9B 0.9900
C10 H10A 0.9800
C10 H10B 0.9800
C10 H10C 0.9800
C11 C12 1.3893(18)
C11 C16 1.3907(18)
C12 C13 1.3928(18)
C12 H12 0.9500
C13 C14 1.386(2)
C13 H13 0.9500
C14 C15 1.380(2)
C14 H14 0.9500
C15 C16 1.3826(18)
C15 H15 0.9500
C16 H16 0.9500

loop_
_geom_torsion_atom_site_label_1
_geom_torsion_atom_site_label_2
_geom_torsion_atom_site_label_3
_geom_torsion_atom_site_label_4
_geom_torsion
C8 C1 C2 O1 -170.10(9)
C5 C1 C2 O1 74.35(11)
C6 C1 C2 O1 -47.01(12)
C8 C1 C2 C3 73.00(11)
C5 C1 C2 C3 -42.54(11)
C6 C1 C2 C3 -163.91(9)
O1 C2 C3 C4 -72.30(12)
C1 C2 C3 C4 42.33(12)
C2 C3 C4 C5 -25.35(14)
C3 C4 C5 C1 -1.34(15)
C8 C1 C5 C4 -88.75(12)
C2 C1 C5 C4 26.80(13)
C6 C1 C5 C4 149.37(11)
C8 C1 C6 C11 74.12(13)
C2 C1 C6 C11 -48.70(13)
C5 C1 C6 C11 -164.28(10)
C8 C1 C6 C7 -54.43(12)
C2 C1 C6 C7 -177.25(10)
C5 C1 C6 C7 67.16(12)
C11 C6 C7 N1 53.46(13)
C1 C6 C7 N1 -175.09(9)
C9 O3 C8 O2 -5.25(18)
C9 O3 C8 C1 172.29(10)
C2 C1 C8 O2 -139.94(13)
C5 C1 C8 O2 -29.00(17)
C6 C1 C8 O2 94.42(14)
C2 C1 C8 O3 42.58(13)
C5 C1 C8 O3 153.52(10)
C6 C1 C8 O3 -83.06(12)
C8 O3 C9 C10 -170.89(11)
C7 C6 C11 C12 -126.33(11)
C1 C6 C11 C12 105.05(12)
C7 C6 C11 C16 48.82(15)
C1 C6 C11 C16 -79.79(14)
C16 C11 C12 C13 0.52(17)
C6 C11 C12 C13 175.89(11)
C11 C12 C13 C14 -0.50(19)
C12 C13 C14 C15 0.6(2)
C13 C14 C15 C16 -0.76(19)
C14 C15 C16 C11 0.81(19)
C12 C11 C16 C15 -0.67(18)
C6 C11 C16 C15 -175.93(11)
